data_4001115
loop_
_publ_author_name
'Suescun, Leopoldo'
'Dabrowski, Bogdan'
'Mais, James'
'Remsen, Steven'
'Richardson, James W.'
'Maxey, Evan R.'
'Jorgensen, James D.'

_publ_section_title
;
 Oxygen Ordered Phases in LaxSr1&#x2212;xMnOy(0 &#x2264;x&#x2264; 0.2, 2.5
 &#x2264; y &#x2264; 3): An In situ Neutron Powder Diffraction Study
;
_journal_issue 4
_journal_name_full 'Chemistry of Materials'
_journal_page_first 1636
_journal_paper_doi 10.1021/cm703139c
_journal_volume 20
_journal_year 2008
_chemical_formula_structural 'Sr 1 Mn 1 O 2.6'
_chemical_formula_sum 'Mn5 O13 Sr5'
_chemical_formula_weight 920.78
_space_group_IT_number 83
_symmetry_cell_setting tetragonal
_symmetry_space_group_name_Hall '-P 4'
_symmetry_space_group_name_H-M 'P 4/m'
_cell_angle_alpha 90.0
_cell_angle_beta 90.0
_cell_angle_gamma 90.0
_cell_formula_units_Z 1
_cell_length_a 8.61468(16)
_cell_length_b 8.61468
_cell_length_c 3.81019(16)
_cell_measurement_temperature 293(2)
_cell_volume 282.765(13)
_pd_phase_name 'Sr5Mn5O13+d, oT'
_cod_data_source_file cm703139c-file003.cif
_cod_data_source_block SrMnO2.702-RT_phase_1
_cod_depositor_comments
;
The following automatic conversions were performed:

'_geom_bond_publ_flag' value 'N' changed to 'n' according to
/home/saulius/struct/CIF-dictionaries/cif_core.dic dictionary named
'cif_core.dic' version 2.4.1 from 2010-06-29 (101
time).

'_geom_angle_publ_flag' value 'N' changed to 'n' according to
/home/saulius/struct/CIF-dictionaries/cif_core.dic dictionary named
'cif_core.dic' version 2.4.1 from 2010-06-29 (737 times).

Automatic conversion script
Id: cif_fix_values 1715 2011-07-08 13:25:40Z adriana 
;
_cod_original_cell_volume 282.764(13)
_cod_database_code 4001115

loop_
_symmetry_equiv_pos_site_id
_symmetry_equiv_pos_as_xyz
1 +x,+y,+z
2 -y,+x,+z
3 -x,-y,+z
4 +y,-x,+z
-1 -x,-y,-z
-2 +y,-x,-z
-3 +x,+y,-z
-4 -y,+x,-z

loop_
_atom_site_type_symbol
_atom_site_label
_atom_site_fract_x
_atom_site_fract_y
_atom_site_fract_z
_atom_site_occupancy
_atom_site_thermal_displace_type
_atom_site_U_iso_or_equiv
_atom_site_symmetry_multiplicity
Sr Sr1 0.5 0.5 0.5 1.0 Uiso 0.00476(23) 1
Sr Sr2 0.11459(24) 0.71794(25) 0.5 1.0 Uiso 0.00476(23) 4
Mn Mn1 0.0 0.0 0.0 1.0 Uiso 0.00094(22) 1
Mn Mn2 0.19721(34) 0.40167(33) 0.0 1.0 Uiso 0.00094(22) 4
O O1 0.0 0.0 0.5 1.0 Uiso 0.00452(33) 1
O O2 0.16860(32) 0.41252(29) 0.5 1.0 Uiso 0.00452(33) 4
O O3 0.40274(22) 0.28708(30) 0.0 1.0 Uiso 0.00452(33) 4
O O4 0.07523(34) 0.20980(29) 0.0 1.0 Uiso 0.00452(33) 4

loop_
_atom_type_symbol
_atom_type_number_in_cell
Sr 5.0
Mn 5.0
O 13.0

loop_
_geom_angle_atom_site_label_1
_geom_angle_atom_site_label_2
_geom_angle_atom_site_label_3
_geom_angle
_geom_angle_site_symmetry_1
_geom_angle_site_symmetry_3
_geom_angle_publ_flag
Sr1 Sr1 Sr1 180.0 1_554 1_556 n
Sr1 Sr1 Sr2 90.0 1_554 1_555 n
Sr1 Sr1 Sr2 90.0 1_554 2_655 n
Sr1 Sr1 Sr2 90.0 1_554 3_665 n
Sr1 Sr1 Sr2 90.0 1_554 4_565 n
Sr1 Sr1 Mn2 55.214(30) 1_554 1_555 n
Sr1 Sr1 Mn2 124.786(30) 1_554 1_556 n
Sr1 Sr1 Mn2 55.214(30) 1_554 2_655 n
Sr1 Sr1 Mn2 124.786(30) 1_554 2_656 n
Sr1 Sr1 Mn2 55.214(30) 1_554 3_665 n
Sr1 Sr1 Mn2 124.786(30) 1_554 3_666 n
Sr1 Sr1 Mn2 55.214(30) 1_554 4_565 n
Sr1 Sr1 Mn2 124.786(30) 1_554 4_566 n
Sr1 Sr1 O2 90.0 1_554 1_555 n
Sr1 Sr1 O2 90.0 1_554 2_655 n
Sr1 Sr1 O2 90.0 1_554 3_665 n
Sr1 Sr1 O2 90.0 1_554 4_565 n
Sr1 Sr1 O3 46.63(4) 1_554 1_555 n
Sr1 Sr1 O3 133.37(4) 1_554 1_556 n
Sr1 Sr1 O3 46.63(4) 1_554 2_655 n
Sr1 Sr1 O3 133.37(4) 1_554 2_656 n
Sr1 Sr1 O3 46.63(4) 1_554 3_665 n
Sr1 Sr1 O3 133.37(4) 1_554 3_666 n
Sr1 Sr1 O3 46.63(4) 1_554 4_565 n
Sr1 Sr1 Sr2 90.0 1_556 1_555 n
Sr1 Sr1 Sr2 90.0 1_556 2_655 n
Sr1 Sr1 Sr2 90.0 1_556 3_665 n
Sr1 Sr1 Sr2 90.0 1_556 4_565 n
Sr1 Sr1 Mn2 124.786(30) 1_556 1_555 n
Sr1 Sr1 Mn2 55.214(30) 1_556 1_556 n
Sr1 Sr1 Mn2 124.786(30) 1_556 2_655 n
Sr1 Sr1 Mn2 55.214(30) 1_556 2_656 n
Sr1 Sr1 Mn2 124.786(30) 1_556 3_665 n
Sr1 Sr1 Mn2 55.214(30) 1_556 3_666 n
Sr1 Sr1 Mn2 124.786(30) 1_556 4_565 n
Sr1 Sr1 Mn2 55.214(30) 1_556 4_566 n
Sr1 Sr1 O2 90.0 1_556 1_555 n
Sr1 Sr1 O2 90.0 1_556 2_655 n
Sr1 Sr1 O2 90.0 1_556 3_665 n
Sr1 Sr1 O2 90.0 1_556 4_565 n
Sr1 Sr1 O3 133.37(4) 1_556 1_555 n
Sr1 Sr1 O3 46.63(4) 1_556 1_556 n
Sr1 Sr1 O3 133.37(4) 1_556 2_655 n
Sr1 Sr1 O3 46.63(4) 1_556 2_656 n
Sr1 Sr1 O3 133.37(4) 1_556 3_665 n
Sr1 Sr1 O3 46.63(4) 1_556 3_666 n
Sr1 Sr1 O3 133.37(4) 1_556 4_565 n
Sr2 Sr1 Sr2 90.0 1_555 2_655 n
Sr2 Sr1 Sr2 180.0 1_555 3_665 n
Sr2 Sr1 Sr2 90.0 1_555 4_565 n
Sr2 Sr1 Mn2 56.28(5) 1_555 1_555 n
Sr2 Sr1 Mn2 56.28(5) 1_555 1_556 n
Sr2 Sr1 Mn2 127.25(5) 1_555 2_655 n
Sr2 Sr1 Mn2 127.25(5) 1_555 2_656 n
Sr2 Sr1 Mn2 123.72(5) 1_555 3_665 n
Sr2 Sr1 Mn2 123.72(5) 1_555 3_666 n
Sr2 Sr1 Mn2 52.75(5) 1_555 4_565 n
Sr2 Sr1 Mn2 52.75(5) 1_555 4_566 n
Sr2 Sr1 O2 44.27(6) 1_555 1_555 n
Sr2 Sr1 O2 134.27(6) 1_555 2_655 n
Sr2 Sr1 O2 135.73(6) 1_555 3_665 n
Sr2 Sr1 O2 45.73(6) 1_555 4_565 n
Sr2 Sr1 O3 93.59(5) 1_555 1_555 n
Sr2 Sr1 O3 93.59(5) 1_555 1_556 n
Sr2 Sr1 O3 136.403(34) 1_555 2_655 n
Sr2 Sr1 O3 136.403(34) 1_555 2_656 n
Sr2 Sr1 O3 86.41(5) 1_555 3_665 n
Sr2 Sr1 O3 86.41(5) 1_555 3_666 n
Sr2 Sr1 O3 43.597(34) 1_555 4_565 n
Sr2 Sr1 Sr2 90.0 2_655 3_665 n
Sr2 Sr1 Sr2 180.0 2_655 4_565 n
Sr2 Sr1 Mn2 52.75(5) 2_655 1_555 n
Sr2 Sr1 Mn2 52.75(5) 2_655 1_556 n
Sr2 Sr1 Mn2 56.28(5) 2_655 2_655 n
Sr2 Sr1 Mn2 56.28(5) 2_655 2_656 n
Sr2 Sr1 Mn2 127.25(5) 2_655 3_665 n
Sr2 Sr1 Mn2 127.25(5) 2_655 3_666 n
Sr2 Sr1 Mn2 123.72(5) 2_655 4_565 n
Sr2 Sr1 Mn2 123.72(5) 2_655 4_566 n
Sr2 Sr1 O2 45.73(6) 2_655 1_555 n
Sr2 Sr1 O2 44.27(6) 2_655 2_655 n
Sr2 Sr1 O2 134.27(6) 2_655 3_665 n
Sr2 Sr1 O2 135.73(6) 2_655 4_565 n
Sr2 Sr1 O3 43.597(34) 2_655 1_555 n
Sr2 Sr1 O3 43.597(34) 2_655 1_556 n
Sr2 Sr1 O3 93.59(5) 2_655 2_655 n
Sr2 Sr1 O3 93.59(5) 2_655 2_656 n
Sr2 Sr1 O3 136.403(34) 2_655 3_665 n
Sr2 Sr1 O3 136.403(34) 2_655 3_666 n
Sr2 Sr1 O3 86.41(5) 2_655 4_565 n
Sr2 Sr1 Sr2 90.0 3_665 4_565 n
Sr2 Sr1 Mn2 123.72(5) 3_665 1_555 n
Sr2 Sr1 Mn2 123.72(5) 3_665 1_556 n
Sr2 Sr1 Mn2 52.75(5) 3_665 2_655 n
Sr2 Sr1 Mn2 52.75(5) 3_665 2_656 n
Sr2 Sr1 Mn2 56.28(5) 3_665 3_665 n
Sr2 Sr1 Mn2 56.28(5) 3_665 3_666 n
Sr2 Sr1 Mn2 127.25(5) 3_665 4_565 n
Sr2 Sr1 Mn2 127.25(5) 3_665 4_566 n
Sr2 Sr1 O2 135.73(6) 3_665 1_555 n
Sr2 Sr1 O2 45.73(6) 3_665 2_655 n
Sr2 Sr1 O2 44.27(6) 3_665 3_665 n
Sr2 Sr1 O2 134.27(6) 3_665 4_565 n
Sr2 Sr1 O3 86.41(5) 3_665 1_555 n
Sr2 Sr1 O3 86.41(5) 3_665 1_556 n
Sr2 Sr1 O3 43.597(34) 3_665 2_655 n
Sr2 Sr1 O3 43.597(34) 3_665 2_656 n
Sr2 Sr1 O3 93.59(5) 3_665 3_665 n
Sr2 Sr1 O3 93.59(5) 3_665 3_666 n
Sr2 Sr1 O3 136.403(34) 3_665 4_565 n
Sr2 Sr1 Mn2 127.25(5) 4_565 1_555 n
Sr2 Sr1 Mn2 127.25(5) 4_565 1_556 n
Sr2 Sr1 Mn2 123.72(5) 4_565 2_655 n
Sr2 Sr1 Mn2 123.72(5) 4_565 2_656 n
Sr2 Sr1 Mn2 52.75(5) 4_565 3_665 n
Sr2 Sr1 Mn2 52.75(5) 4_565 3_666 n
Sr2 Sr1 Mn2 56.28(5) 4_565 4_565 n
Sr2 Sr1 Mn2 56.28(5) 4_565 4_566 n
Sr2 Sr1 O2 134.27(6) 4_565 1_555 n
Sr2 Sr1 O2 135.73(6) 4_565 2_655 n
Sr2 Sr1 O2 45.73(6) 4_565 3_665 n
Sr2 Sr1 O2 44.27(6) 4_565 4_565 n
Sr2 Sr1 O3 136.403(34) 4_565 1_555 n
Sr2 Sr1 O3 136.403(34) 4_565 1_556 n
Sr2 Sr1 O3 86.41(5) 4_565 2_655 n
Sr2 Sr1 O3 86.41(5) 4_565 2_656 n
Sr2 Sr1 O3 43.597(34) 4_565 3_665 n
Sr2 Sr1 O3 43.597(34) 4_565 3_666 n
Sr2 Sr1 O3 93.59(5) 4_565 4_565 n
Mn2 Sr1 Mn2 69.57(6) 1_555 1_556 n
Mn2 Sr1 Mn2 71.005(30) 1_555 2_655 n
Mn2 Sr1 Mn2 108.995(30) 1_555 2_656 n
Mn2 Sr1 Mn2 110.43(6) 1_555 3_665 n
Mn2 Sr1 Mn2 180.0 1_555 3_666 n
Mn2 Sr1 Mn2 71.005(30) 1_555 4_565 n
Mn2 Sr1 Mn2 108.995(30) 1_555 4_566 n
Mn2 Sr1 O2 34.914(31) 1_555 1_555 n
Mn2 Sr1 O2 87.37(6) 1_555 2_655 n
Mn2 Sr1 O2 145.086(31) 1_555 3_665 n
Mn2 Sr1 O2 92.63(6) 1_555 4_565 n
Mn2 Sr1 O3 37.30(6) 1_555 1_555 n
Mn2 Sr1 O3 89.32(5) 1_555 1_556 n
Mn2 Sr1 O3 92.76(5) 1_555 2_655 n
Mn2 Sr1 O3 146.27(7) 1_555 2_656 n
Mn2 Sr1 O3 90.68(5) 1_555 3_665 n
Mn2 Sr1 O3 142.70(6) 1_555 3_666 n
Mn2 Sr1 O3 33.73(7) 1_555 4_565 n
Mn2 Sr1 Mn2 108.995(30) 1_556 2_655 n
Mn2 Sr1 Mn2 71.005(30) 1_556 2_656 n
Mn2 Sr1 Mn2 180.0 1_556 3_665 n
Mn2 Sr1 Mn2 110.43(6) 1_556 3_666 n
Mn2 Sr1 Mn2 108.995(30) 1_556 4_565 n
Mn2 Sr1 Mn2 71.005(30) 1_556 4_566 n
Mn2 Sr1 O2 34.914(31) 1_556 1_555 n
Mn2 Sr1 O2 87.37(6) 1_556 2_655 n
Mn2 Sr1 O2 145.086(31) 1_556 3_665 n
Mn2 Sr1 O2 92.63(6) 1_556 4_565 n
Mn2 Sr1 O3 89.32(5) 1_556 1_555 n
Mn2 Sr1 O3 37.30(6) 1_556 1_556 n
Mn2 Sr1 O3 146.27(7) 1_556 2_655 n
Mn2 Sr1 O3 92.76(5) 1_556 2_656 n
Mn2 Sr1 O3 142.70(6) 1_556 3_665 n
Mn2 Sr1 O3 90.68(5) 1_556 3_666 n
Mn2 Sr1 O3 87.24(5) 1_556 4_565 n
Mn2 Sr1 Mn2 69.57(6) 2_655 2_656 n
Mn2 Sr1 Mn2 71.005(30) 2_655 3_665 n
Mn2 Sr1 Mn2 108.995(30) 2_655 3_666 n
Mn2 Sr1 Mn2 110.43(6) 2_655 4_565 n
Mn2 Sr1 Mn2 180.0 2_655 4_566 n
Mn2 Sr1 O2 92.63(6) 2_655 1_555 n
Mn2 Sr1 O2 34.914(31) 2_655 2_655 n
Mn2 Sr1 O2 87.37(6) 2_655 3_665 n
Mn2 Sr1 O2 145.086(31) 2_655 4_565 n
Mn2 Sr1 O3 33.73(7) 2_655 1_555 n
Mn2 Sr1 O3 87.24(5) 2_655 1_556 n
Mn2 Sr1 O3 37.30(6) 2_655 2_655 n
Mn2 Sr1 O3 89.32(5) 2_655 2_656 n
Mn2 Sr1 O3 92.76(5) 2_655 3_665 n
Mn2 Sr1 O3 146.27(7) 2_655 3_666 n
Mn2 Sr1 O3 90.68(5) 2_655 4_565 n
Mn2 Sr1 Mn2 108.995(30) 2_656 3_665 n
Mn2 Sr1 Mn2 71.005(30) 2_656 3_666 n
Mn2 Sr1 Mn2 180.0 2_656 4_565 n
Mn2 Sr1 Mn2 110.43(6) 2_656 4_566 n
Mn2 Sr1 O2 92.63(6) 2_656 1_555 n
Mn2 Sr1 O2 34.914(31) 2_656 2_655 n
Mn2 Sr1 O2 87.37(6) 2_656 3_665 n
Mn2 Sr1 O2 145.086(31) 2_656 4_565 n
Mn2 Sr1 O3 87.24(5) 2_656 1_555 n
Mn2 Sr1 O3 33.73(7) 2_656 1_556 n
Mn2 Sr1 O3 89.32(5) 2_656 2_655 n
Mn2 Sr1 O3 37.30(6) 2_656 2_656 n
Mn2 Sr1 O3 146.27(7) 2_656 3_665 n
Mn2 Sr1 O3 92.76(5) 2_656 3_666 n
Mn2 Sr1 O3 142.70(6) 2_656 4_565 n
Mn2 Sr1 Mn2 69.57(6) 3_665 3_666 n
Mn2 Sr1 Mn2 71.005(30) 3_665 4_565 n
Mn2 Sr1 Mn2 108.995(30) 3_665 4_566 n
Mn2 Sr1 O2 145.086(31) 3_665 1_555 n
Mn2 Sr1 O2 92.63(6) 3_665 2_655 n
Mn2 Sr1 O2 34.914(31) 3_665 3_665 n
Mn2 Sr1 O2 87.37(6) 3_665 4_565 n
Mn2 Sr1 O3 90.68(5) 3_665 1_555 n
Mn2 Sr1 O3 142.70(6) 3_665 1_556 n
Mn2 Sr1 O3 33.73(7) 3_665 2_655 n
Mn2 Sr1 O3 87.24(5) 3_665 2_656 n
Mn2 Sr1 O3 37.30(6) 3_665 3_665 n
Mn2 Sr1 O3 89.32(5) 3_665 3_666 n
Mn2 Sr1 O3 92.76(5) 3_665 4_565 n
Mn2 Sr1 Mn2 108.995(30) 3_666 4_565 n
Mn2 Sr1 Mn2 71.005(30) 3_666 4_566 n
Mn2 Sr1 O2 145.086(31) 3_666 1_555 n
Mn2 Sr1 O2 92.63(6) 3_666 2_655 n
Mn2 Sr1 O2 34.914(31) 3_666 3_665 n
Mn2 Sr1 O2 87.37(6) 3_666 4_565 n
Mn2 Sr1 O3 142.70(6) 3_666 1_555 n
Mn2 Sr1 O3 90.68(5) 3_666 1_556 n
Mn2 Sr1 O3 87.24(5) 3_666 2_655 n
Mn2 Sr1 O3 33.73(7) 3_666 2_656 n
Mn2 Sr1 O3 89.32(5) 3_666 3_665 n
Mn2 Sr1 O3 37.30(6) 3_666 3_666 n
Mn2 Sr1 O3 146.27(7) 3_666 4_565 n
Mn2 Sr1 Mn2 69.57(6) 4_565 4_566 n
Mn2 Sr1 O2 87.37(6) 4_565 1_555 n
Mn2 Sr1 O2 145.086(31) 4_565 2_655 n
Mn2 Sr1 O2 92.63(6) 4_565 3_665 n
Mn2 Sr1 O2 34.914(31) 4_565 4_565 n
Mn2 Sr1 O3 92.76(5) 4_565 1_555 n
Mn2 Sr1 O3 146.27(7) 4_565 1_556 n
Mn2 Sr1 O3 90.68(5) 4_565 2_655 n
Mn2 Sr1 O3 142.70(6) 4_565 2_656 n
Mn2 Sr1 O3 33.73(7) 4_565 3_665 n
Mn2 Sr1 O3 87.24(5) 4_565 3_666 n
Mn2 Sr1 O3 37.30(6) 4_565 4_565 n
Mn2 Sr1 O2 87.37(6) 4_566 1_555 n
Mn2 Sr1 O2 145.086(31) 4_566 2_655 n
Mn2 Sr1 O2 92.63(6) 4_566 3_665 n
Mn2 Sr1 O2 34.914(31) 4_566 4_565 n
Mn2 Sr1 O3 146.27(7) 4_566 1_555 n
Mn2 Sr1 O3 92.76(5) 4_566 1_556 n
Mn2 Sr1 O3 142.70(6) 4_566 2_655 n
Mn2 Sr1 O3 90.68(5) 4_566 2_656 n
Mn2 Sr1 O3 87.24(5) 4_566 3_665 n
Mn2 Sr1 O3 33.73(7) 4_566 3_666 n
Mn2 Sr1 O3 89.32(5) 4_566 4_565 n
O2 Sr1 O2 90.0 1_555 2_655 n
O2 Sr1 O2 179.9604 1_555 3_665 n
O2 Sr1 O2 90.0 1_555 4_565 n
O2 Sr1 O3 62.56(5) 1_555 1_555 n
O2 Sr1 O3 62.56(5) 1_555 1_556 n
O2 Sr1 O3 124.21(5) 1_555 2_655 n
O2 Sr1 O3 124.21(5) 1_555 2_656 n
O2 Sr1 O3 117.44(5) 1_555 3_665 n
O2 Sr1 O3 117.44(5) 1_555 3_666 n
O2 Sr1 O3 55.79(5) 1_555 4_565 n
O2 Sr1 O2 90.0 2_655 3_665 n
O2 Sr1 O2 180.0 2_655 4_565 n
O2 Sr1 O3 55.79(5) 2_655 1_555 n
O2 Sr1 O3 55.79(5) 2_655 1_556 n
O2 Sr1 O3 62.56(5) 2_655 2_655 n
O2 Sr1 O3 62.56(5) 2_655 2_656 n
O2 Sr1 O3 124.21(5) 2_655 3_665 n
O2 Sr1 O3 124.21(5) 2_655 3_666 n
O2 Sr1 O3 117.44(5) 2_655 4_565 n
O2 Sr1 O2 90.0 3_665 4_565 n
O2 Sr1 O3 117.44(5) 3_665 1_555 n
O2 Sr1 O3 117.44(5) 3_665 1_556 n
O2 Sr1 O3 55.79(5) 3_665 2_655 n
O2 Sr1 O3 55.79(5) 3_665 2_656 n
O2 Sr1 O3 62.56(5) 3_665 3_665 n
O2 Sr1 O3 62.56(5) 3_665 3_666 n
O2 Sr1 O3 124.21(5) 3_665 4_565 n
O2 Sr1 O3 124.21(5) 4_565 1_555 n
O2 Sr1 O3 124.21(5) 4_565 1_556 n
O2 Sr1 O3 117.44(5) 4_565 2_655 n
O2 Sr1 O3 117.44(5) 4_565 2_656 n
O2 Sr1 O3 55.79(5) 4_565 3_665 n
O2 Sr1 O3 55.79(5) 4_565 3_666 n
O2 Sr1 O3 62.56(5) 4_565 4_565 n
O3 Sr1 O3 86.74(7) 1_555 1_556 n
O3 Sr1 O3 61.86(4) 1_555 2_655 n
O3 Sr1 O3 118.14(4) 1_555 2_656 n
O3 Sr1 O3 93.26(7) 1_555 3_665 n
O3 Sr1 O3 180.0 1_555 3_666 n
O3 Sr1 O3 61.86(4) 1_555 4_565 n
O3 Sr1 O3 118.14(4) 1_556 2_655 n
O3 Sr1 O3 61.86(4) 1_556 2_656 n
O3 Sr1 O3 179.9802 1_556 3_665 n
O3 Sr1 O3 93.26(7) 1_556 3_666 n
O3 Sr1 O3 118.14(4) 1_556 4_565 n
O3 Sr1 O3 86.74(7) 2_655 2_656 n
O3 Sr1 O3 61.86(4) 2_655 3_665 n
O3 Sr1 O3 118.14(4) 2_655 3_666 n
O3 Sr1 O3 93.26(7) 2_655 4_565 n
O3 Sr1 O3 118.14(4) 2_656 3_665 n
O3 Sr1 O3 61.86(4) 2_656 3_666 n
O3 Sr1 O3 179.9802 2_656 4_565 n
O3 Sr1 O3 86.74(7) 3_665 3_666 n
O3 Sr1 O3 61.86(4) 3_665 4_565 n
O3 Sr1 O3 118.14(4) 3_666 4_565 n
Sr1 Sr2 Sr2 90.0 1_555 1_554 n
Sr1 Sr2 Sr2 90.0 1_555 1_556 n
Sr1 Sr2 Sr2 96.60(7) 1_555 2_665 n
Sr1 Sr2 Sr2 88.25(7) 1_555 3_565 n
Sr1 Sr2 Sr2 173.40(7) 1_555 4_465 n
Sr1 Sr2 Mn1 129.35(4) 1_555 1_565 n
Sr1 Sr2 Mn1 129.35(4) 1_555 1_566 n
Sr1 Sr2 Mn2 54.78(6) 1_555 1_555 n
Sr1 Sr2 Mn2 54.78(6) 1_555 1_556 n
Sr1 Sr2 Mn2 56.00(6) 1_555 4_565 n
Sr1 Sr2 Mn2 56.00(6) 1_555 4_566 n
Sr1 Sr2 O1 141.60(7) 1_555 1_565 n
Sr1 Sr2 O2 50.48(6) 1_555 1_555 n
Sr1 Sr2 O2 125.78(9) 1_555 3_565 n
Sr1 Sr2 O2 50.33(6) 1_555 4_565 n
Sr1 Sr2 O3 46.66(6) 1_555 4_565 n
Sr1 Sr2 O3 46.66(6) 1_555 4_566 n
Sr1 Sr2 O4 131.97(6) 1_555 3_565 n
Sr1 Sr2 O4 131.97(6) 1_555 3_566 n
Sr1 Sr2 O4 93.42(8) 1_555 4_565 n
Sr1 Sr2 O4 93.42(8) 1_555 4_566 n
Sr2 Sr2 Sr2 180.0 1_554 1_556 n
Sr2 Sr2 Sr2 90.0 1_554 2_665 n
Sr2 Sr2 Sr2 90.0 1_554 3_565 n
Sr2 Sr2 Sr2 90.0 1_554 4_465 n
Sr2 Sr2 Mn1 54.006(22) 1_554 1_565 n
Sr2 Sr2 Mn1 125.994(22) 1_554 1_566 n
Sr2 Sr2 Mn2 55.921(34) 1_554 1_555 n
Sr2 Sr2 Mn2 124.079(34) 1_554 1_556 n
Sr2 Sr2 Mn2 53.55(4) 1_554 4_565 n
Sr2 Sr2 Mn2 126.45(4) 1_554 4_566 n
Sr2 Sr2 O1 90.0 1_554 1_565 n
Sr2 Sr2 O2 90.0 1_554 1_555 n
Sr2 Sr2 O2 90.0 1_554 3_565 n
Sr2 Sr2 O2 90.0 1_554 4_565 n
Sr2 Sr2 O3 43.59(5) 1_554 4_565 n
Sr2 Sr2 O3 136.41(5) 1_554 4_566 n
Sr2 Sr2 O4 42.57(5) 1_554 3_565 n
Sr2 Sr2 O4 137.43(5) 1_554 3_566 n
Sr2 Sr2 O4 45.84(5) 1_554 4_565 n
Sr2 Sr2 O4 134.16(5) 1_554 4_566 n
Sr2 Sr2 Sr2 90.0 1_556 2_665 n
Sr2 Sr2 Sr2 90.0 1_556 3_565 n
Sr2 Sr2 Sr2 90.0 1_556 4_465 n
Sr2 Sr2 Mn1 125.994(22) 1_556 1_565 n
Sr2 Sr2 Mn1 54.006(22) 1_556 1_566 n
Sr2 Sr2 Mn2 124.079(34) 1_556 1_555 n
Sr2 Sr2 Mn2 55.921(34) 1_556 1_556 n
Sr2 Sr2 Mn2 126.45(4) 1_556 4_565 n
Sr2 Sr2 Mn2 53.55(4) 1_556 4_566 n
Sr2 Sr2 O1 90.0 1_556 1_565 n
Sr2 Sr2 O2 90.0 1_556 1_555 n
Sr2 Sr2 O2 90.0 1_556 3_565 n
Sr2 Sr2 O2 90.0 1_556 4_565 n
Sr2 Sr2 O3 136.41(5) 1_556 4_565 n
Sr2 Sr2 O3 43.59(5) 1_556 4_566 n
Sr2 Sr2 O4 137.43(5) 1_556 3_565 n
Sr2 Sr2 O4 42.57(5) 1_556 3_566 n
Sr2 Sr2 O4 134.16(5) 1_556 4_565 n
Sr2 Sr2 O4 45.84(5) 1_556 4_566 n
Sr2 Sr2 Sr2 175.15(9) 2_665 3_565 n
Sr2 Sr2 Sr2 90.0 2_665 4_465 n
Sr2 Sr2 Mn1 55.103(11) 2_665 1_565 n
Sr2 Sr2 Mn1 55.103(11) 2_665 1_566 n
Sr2 Sr2 Mn2 131.06(7) 2_665 1_555 n
Sr2 Sr2 Mn2 131.06(7) 2_665 1_556 n
Sr2 Sr2 Mn2 59.33(8) 2_665 4_565 n
Sr2 Sr2 Mn2 59.33(8) 2_665 4_566 n
Sr2 Sr2 O1 45.0 2_665 1_565 n
Sr2 Sr2 O2 147.08(9) 2_665 1_555 n
Sr2 Sr2 O2 137.62(9) 2_665 3_565 n
Sr2 Sr2 O2 46.26(9) 2_665 4_565 n
Sr2 Sr2 O3 98.30(9) 2_665 4_565 n
Sr2 Sr2 O3 98.30(9) 2_665 4_566 n
Sr2 Sr2 O4 91.39(8) 2_665 3_565 n
Sr2 Sr2 O4 91.39(8) 2_665 3_566 n
Sr2 Sr2 O4 44.19(5) 2_665 4_565 n
Sr2 Sr2 O4 44.19(5) 2_665 4_566 n
Sr2 Sr2 Sr2 85.15(9) 3_565 4_465 n
Sr2 Sr2 Mn1 121.45(6) 3_565 1_565 n
Sr2 Sr2 Mn1 121.45(6) 3_565 1_566 n
Sr2 Sr2 Mn2 52.27(6) 3_565 1_555 n
Sr2 Sr2 Mn2 52.27(6) 3_565 1_556 n
Sr2 Sr2 Mn2 124.11(8) 3_565 4_565 n
Sr2 Sr2 Mn2 124.11(8) 3_565 4_566 n
Sr2 Sr2 O1 130.15(9) 3_565 1_565 n
Sr2 Sr2 O2 37.76(7) 3_565 1_555 n
Sr2 Sr2 O2 37.53(6) 3_565 3_565 n
Sr2 Sr2 O2 138.58(10) 3_565 4_565 n
Sr2 Sr2 O3 85.01(9) 3_565 4_565 n
Sr2 Sr2 O3 85.01(9) 3_565 4_566 n
Sr2 Sr2 O4 85.34(8) 3_565 3_565 n
Sr2 Sr2 O4 85.34(8) 3_565 3_566 n
Sr2 Sr2 O4 135.75(5) 3_565 4_565 n
Sr2 Sr2 O4 135.75(5) 3_565 4_566 n
Sr2 Sr2 Mn1 55.103(11) 4_465 1_565 n
Sr2 Sr2 Mn1 55.103(11) 4_465 1_566 n
Sr2 Sr2 Mn2 120.30(8) 4_465 1_555 n
Sr2 Sr2 Mn2 120.30(8) 4_465 1_556 n
Sr2 Sr2 Mn2 128.46(6) 4_465 4_565 n
Sr2 Sr2 Mn2 128.46(6) 4_465 4_566 n
Sr2 Sr2 O1 45.0 4_465 1_565 n
Sr2 Sr2 O2 122.92(9) 4_465 1_555 n
Sr2 Sr2 O2 47.62(9) 4_465 3_565 n
Sr2 Sr2 O2 136.26(9) 4_465 4_565 n
Sr2 Sr2 O3 132.39(6) 4_465 4_565 n
Sr2 Sr2 O3 132.39(6) 4_465 4_566 n
Sr2 Sr2 O4 47.47(5) 4_465 3_565 n
Sr2 Sr2 O4 47.47(5) 4_465 3_566 n
Sr2 Sr2 O4 91.31(8) 4_465 4_565 n
Sr2 Sr2 O4 91.31(8) 4_465 4_566 n
Mn1 Sr2 Mn1 71.99(4) 1_565 1_566 n
Mn1 Sr2 Mn2 109.580(25) 1_565 1_555 n
Mn1 Sr2 Mn2 173.59(8) 1_565 1_556 n
Mn1 Sr2 Mn2 73.43(6) 1_565 4_565 n
Mn1 Sr2 Mn2 114.41(8) 1_565 4_566 n
Mn1 Sr2 O1 35.994(22) 1_565 1_565 n
Mn1 Sr2 O2 142.294(31) 1_565 1_555 n
Mn1 Sr2 O2 92.12(7) 1_565 3_565 n
Mn1 Sr2 O2 91.02(7) 1_565 4_565 n
Mn1 Sr2 O3 92.44(4) 1_565 4_565 n
Mn1 Sr2 O3 153.38(10) 1_565 4_566 n
Mn1 Sr2 O4 36.32(7) 1_565 3_565 n
Mn1 Sr2 O4 93.44(9) 1_565 3_566 n
Mn1 Sr2 O4 36.24(7) 1_565 4_565 n
Mn1 Sr2 O4 90.71(8) 1_565 4_566 n
Mn1 Sr2 Mn2 173.59(8) 1_566 1_555 n
Mn1 Sr2 Mn2 109.580(25) 1_566 1_556 n
Mn1 Sr2 Mn2 114.41(8) 1_566 4_565 n
Mn1 Sr2 Mn2 73.43(6) 1_566 4_566 n
Mn1 Sr2 O1 35.994(22) 1_566 1_565 n
Mn1 Sr2 O2 142.294(31) 1_566 1_555 n
Mn1 Sr2 O2 92.12(7) 1_566 3_565 n
Mn1 Sr2 O2 91.02(7) 1_566 4_565 n
Mn1 Sr2 O3 153.38(10) 1_566 4_565 n
Mn1 Sr2 O3 92.44(4) 1_566 4_566 n
Mn1 Sr2 O4 93.44(9) 1_566 3_565 n
Mn1 Sr2 O4 36.32(7) 1_566 3_566 n
Mn1 Sr2 O4 90.71(8) 1_566 4_565 n
Mn1 Sr2 O4 36.24(7) 1_566 4_566 n
Mn2 Sr2 Mn2 68.16(7) 1_555 1_556 n
Mn2 Sr2 Mn2 71.84(10) 1_555 4_565 n
Mn2 Sr2 Mn2 110.74(11) 1_555 4_566 n
Mn2 Sr2 O1 145.21(4) 1_555 1_565 n
Mn2 Sr2 O2 34.35(4) 1_555 1_555 n
Mn2 Sr2 O2 81.65(8) 1_555 3_565 n
Mn2 Sr2 O2 95.14(8) 1_555 4_565 n
Mn2 Sr2 O3 32.77(8) 1_555 4_565 n
Mn2 Sr2 O3 88.33(8) 1_555 4_566 n
Mn2 Sr2 O4 84.98(7) 1_555 3_565 n
Mn2 Sr2 O4 137.55(11) 1_555 3_566 n
Mn2 Sr2 O4 93.96(7) 1_555 4_565 n
Mn2 Sr2 O4 148.19(11) 1_555 4_566 n
Mn2 Sr2 Mn2 110.74(11) 1_556 4_565 n
Mn2 Sr2 Mn2 71.84(10) 1_556 4_566 n
Mn2 Sr2 O1 145.21(4) 1_556 1_565 n
Mn2 Sr2 O2 34.35(4) 1_556 1_555 n
Mn2 Sr2 O2 81.65(8) 1_556 3_565 n
Mn2 Sr2 O2 95.14(8) 1_556 4_565 n
Mn2 Sr2 O3 88.33(8) 1_556 4_565 n
Mn2 Sr2 O3 32.77(8) 1_556 4_566 n
Mn2 Sr2 O4 137.55(11) 1_556 3_565 n
Mn2 Sr2 O4 84.98(7) 1_556 3_566 n
Mn2 Sr2 O4 148.19(11) 1_556 4_565 n
Mn2 Sr2 O4 93.96(7) 1_556 4_566 n
Mn2 Sr2 Mn2 72.91(7) 4_565 4_566 n
Mn2 Sr2 O1 94.54(8) 4_565 1_565 n
Mn2 Sr2 O2 95.17(9) 4_565 1_555 n
Mn2 Sr2 O2 142.75(4) 4_565 3_565 n
Mn2 Sr2 O2 36.681(34) 4_565 4_565 n
Mn2 Sr2 O3 39.10(7) 4_565 4_565 n
Mn2 Sr2 O3 94.86(9) 4_565 4_566 n
Mn2 Sr2 O4 89.72(7) 4_565 3_565 n
Mn2 Sr2 O4 150.50(12) 4_565 3_566 n
Mn2 Sr2 O4 37.45(8) 4_565 4_565 n
Mn2 Sr2 O4 91.95(8) 4_565 4_566 n
Mn2 Sr2 O1 94.54(8) 4_566 1_565 n
Mn2 Sr2 O2 95.17(9) 4_566 1_555 n
Mn2 Sr2 O2 142.75(4) 4_566 3_565 n
Mn2 Sr2 O2 36.681(34) 4_566 4_565 n
Mn2 Sr2 O3 94.86(9) 4_566 4_565 n
Mn2 Sr2 O3 39.10(7) 4_566 4_566 n
Mn2 Sr2 O4 150.50(12) 4_566 3_565 n
Mn2 Sr2 O4 89.72(7) 4_566 3_566 n
Mn2 Sr2 O4 91.95(8) 4_566 4_565 n
Mn2 Sr2 O4 37.45(8) 4_566 4_566 n
O1 Sr2 O2 167.92(9) 1_565 1_555 n
O1 Sr2 O2 92.62(9) 1_565 3_565 n
O1 Sr2 O2 91.26(9) 1_565 4_565 n
O1 Sr2 O3 125.37(7) 1_565 4_565 n
O1 Sr2 O3 125.37(7) 1_565 4_566 n
O1 Sr2 O4 62.55(8) 1_565 3_565 n
O1 Sr2 O4 62.55(8) 1_565 3_566 n
O1 Sr2 O4 60.61(8) 1_565 4_565 n
O1 Sr2 O4 60.61(8) 1_565 4_566 n
O2 Sr2 O2 75.29(10) 1_555 3_565 n
O2 Sr2 O2 100.82(11) 1_555 4_565 n
O2 Sr2 O3 60.82(7) 1_555 4_565 n
O2 Sr2 O3 60.82(7) 1_555 4_566 n
O2 Sr2 O4 110.31(10) 1_555 3_565 n
O2 Sr2 O4 110.31(10) 1_555 3_566 n
O2 Sr2 O4 126.12(8) 1_555 4_565 n
O2 Sr2 O4 126.12(8) 1_555 4_566 n
O2 Sr2 O2 176.11(11) 3_565 4_565 n
O2 Sr2 O3 110.35(9) 3_565 4_565 n
O2 Sr2 O3 110.35(9) 3_565 4_566 n
O2 Sr2 O4 61.74(8) 3_565 3_565 n
O2 Sr2 O4 61.74(8) 3_565 3_566 n
O2 Sr2 O4 123.03(8) 3_565 4_565 n
O2 Sr2 O4 123.03(8) 3_565 4_566 n
O2 Sr2 O3 67.21(7) 4_565 4_565 n
O2 Sr2 O3 67.21(7) 4_565 4_566 n
O2 Sr2 O4 120.34(9) 4_565 3_565 n
O2 Sr2 O4 120.34(9) 4_565 3_566 n
O2 Sr2 O4 59.19(7) 4_565 4_565 n
O2 Sr2 O4 59.19(7) 4_565 4_566 n
O3 Sr2 O3 92.82(11) 4_565 4_566 n
O3 Sr2 O4 85.34(7) 4_565 3_565 n
O3 Sr2 O4 170.30(14) 4_565 3_566 n
O3 Sr2 O4 65.38(7) 4_565 4_565 n
O3 Sr2 O4 126.35(10) 4_565 4_566 n
O3 Sr2 O4 170.30(14) 4_566 3_565 n
O3 Sr2 O4 85.34(7) 4_566 3_566 n
O3 Sr2 O4 126.35(10) 4_566 4_565 n
O3 Sr2 O4 65.38(7) 4_566 4_566 n
O4 Sr2 O4 94.87(11) 3_565 3_566 n
O4 Sr2 O4 61.29(11) 3_565 4_565 n
O4 Sr2 O4 123.09(15) 3_565 4_566 n
O4 Sr2 O4 123.09(15) 3_566 4_565 n
O4 Sr2 O4 61.29(11) 3_566 4_566 n
O4 Sr2 O4 88.33(9) 4_565 4_566 n
Sr2 Mn1 Sr2 71.99(4) 1_544 1_545 n
Sr2 Mn1 Sr2 69.794(23) 1_544 2_654 n
Sr2 Mn1 Sr2 110.206(23) 1_544 2_655 n
Sr2 Mn1 Sr2 108.01(4) 1_544 3_564 n
Sr2 Mn1 Sr2 180.0 1_544 3_565 n
Sr2 Mn1 Sr2 69.794(23) 1_544 4_454 n
Sr2 Mn1 Sr2 110.206(23) 1_544 4_455 n
Sr2 Mn1 O1 54.006(22) 1_544 1_554 n
Sr2 Mn1 O1 125.994(22) 1_544 1_555 n
Sr2 Mn1 O4 127.07(6) 1_544 1_555 n
Sr2 Mn1 O4 122.66(6) 1_544 2_555 n
Sr2 Mn1 O4 52.93(6) 1_544 3_555 n
Sr2 Mn1 O4 57.34(6) 1_544 4_555 n
Sr2 Mn1 Sr2 110.206(23) 1_545 2_654 n
Sr2 Mn1 Sr2 69.794(23) 1_545 2_655 n
Sr2 Mn1 Sr2 180.0 1_545 3_564 n
Sr2 Mn1 Sr2 108.01(4) 1_545 3_565 n
Sr2 Mn1 Sr2 110.206(23) 1_545 4_454 n
Sr2 Mn1 Sr2 69.794(23) 1_545 4_455 n
Sr2 Mn1 O1 125.994(22) 1_545 1_554 n
Sr2 Mn1 O1 54.006(22) 1_545 1_555 n
Sr2 Mn1 O4 127.07(6) 1_545 1_555 n
Sr2 Mn1 O4 122.66(6) 1_545 2_555 n
Sr2 Mn1 O4 52.93(6) 1_545 3_555 n
Sr2 Mn1 O4 57.34(6) 1_545 4_555 n
Sr2 Mn1 Sr2 71.99(4) 2_654 2_655 n
Sr2 Mn1 Sr2 69.794(23) 2_654 3_564 n
Sr2 Mn1 Sr2 110.206(23) 2_654 3_565 n
Sr2 Mn1 Sr2 108.01(4) 2_654 4_454 n
Sr2 Mn1 Sr2 180.0 2_654 4_455 n
Sr2 Mn1 O1 54.006(22) 2_654 1_554 n
Sr2 Mn1 O1 125.994(22) 2_654 1_555 n
Sr2 Mn1 O4 57.34(6) 2_654 1_555 n
Sr2 Mn1 O4 127.07(6) 2_654 2_555 n
Sr2 Mn1 O4 122.66(6) 2_654 3_555 n
Sr2 Mn1 O4 52.93(6) 2_654 4_555 n
Sr2 Mn1 Sr2 110.206(23) 2_655 3_564 n
Sr2 Mn1 Sr2 69.794(23) 2_655 3_565 n
Sr2 Mn1 Sr2 179.9604 2_655 4_454 n
Sr2 Mn1 Sr2 108.01(4) 2_655 4_455 n
Sr2 Mn1 O1 125.994(22) 2_655 1_554 n
Sr2 Mn1 O1 54.006(22) 2_655 1_555 n
Sr2 Mn1 O4 57.34(6) 2_655 1_555 n
Sr2 Mn1 O4 127.07(6) 2_655 2_555 n
Sr2 Mn1 O4 122.66(6) 2_655 3_555 n
Sr2 Mn1 O4 52.93(6) 2_655 4_555 n
Sr2 Mn1 Sr2 71.99(4) 3_564 3_565 n
Sr2 Mn1 Sr2 69.794(23) 3_564 4_454 n
Sr2 Mn1 Sr2 110.206(23) 3_564 4_455 n
Sr2 Mn1 O1 54.006(22) 3_564 1_554 n
Sr2 Mn1 O1 125.994(22) 3_564 1_555 n
Sr2 Mn1 O4 52.93(6) 3_564 1_555 n
Sr2 Mn1 O4 57.34(6) 3_564 2_555 n
Sr2 Mn1 O4 127.07(6) 3_564 3_555 n
Sr2 Mn1 O4 122.66(6) 3_564 4_555 n
Sr2 Mn1 Sr2 110.206(23) 3_565 4_454 n
Sr2 Mn1 Sr2 69.794(23) 3_565 4_455 n
Sr2 Mn1 O1 125.994(22) 3_565 1_554 n
Sr2 Mn1 O1 54.006(22) 3_565 1_555 n
Sr2 Mn1 O4 52.93(6) 3_565 1_555 n
Sr2 Mn1 O4 57.34(6) 3_565 2_555 n
Sr2 Mn1 O4 127.07(6) 3_565 3_555 n
Sr2 Mn1 O4 122.66(6) 3_565 4_555 n
Sr2 Mn1 Sr2 71.99(4) 4_454 4_455 n
Sr2 Mn1 O1 54.006(22) 4_454 1_554 n
Sr2 Mn1 O1 125.994(22) 4_454 1_555 n
Sr2 Mn1 O4 122.66(6) 4_454 1_555 n
Sr2 Mn1 O4 52.93(6) 4_454 2_555 n
Sr2 Mn1 O4 57.34(6) 4_454 3_555 n
Sr2 Mn1 O4 127.07(6) 4_454 4_555 n
Sr2 Mn1 O1 125.994(22) 4_455 1_554 n
Sr2 Mn1 O1 54.006(22) 4_455 1_555 n
Sr2 Mn1 O4 122.66(6) 4_455 1_555 n
Sr2 Mn1 O4 52.93(6) 4_455 2_555 n
Sr2 Mn1 O4 57.34(6) 4_455 3_555 n
Sr2 Mn1 O4 127.07(6) 4_455 4_555 n
O1 Mn1 O1 180.0 1_554 1_555 n
O1 Mn1 O4 90.0 1_554 1_555 n
O1 Mn1 O4 90.0 1_554 2_555 n
O1 Mn1 O4 90.0 1_554 3_555 n
O1 Mn1 O4 90.0 1_554 4_555 n
O1 Mn1 O4 90.0 1_555 1_555 n
O1 Mn1 O4 90.0 1_555 2_555 n
O1 Mn1 O4 90.0 1_555 3_555 n
O1 Mn1 O4 90.0 1_555 4_555 n
O4 Mn1 O4 90.0 1_555 2_555 n
O4 Mn1 O4 180.0 1_555 3_555 n
O4 Mn1 O4 90.0 1_555 4_555 n
O4 Mn1 O4 90.0 2_555 3_555 n
O4 Mn1 O4 180.0 2_555 4_555 n
O4 Mn1 O4 90.0 3_555 4_555 n
Sr1 Mn2 Sr1 69.57(6) 1_554 1_555 n
Sr1 Mn2 Sr2 68.93(5) 1_554 1_554 n
Sr1 Mn2 Sr2 106.26(9) 1_554 1_555 n
Sr1 Mn2 Sr2 71.25(5) 1_554 2_654 n
Sr1 Mn2 Sr2 110.89(9) 1_554 2_655 n
Sr1 Mn2 O2 61.49(9) 1_554 1_554 n
Sr1 Mn2 O2 130.76(13) 1_554 1_555 n
Sr1 Mn2 O3 56.03(8) 1_554 1_555 n
Sr1 Mn2 O3 56.18(9) 1_554 4_565 n
Sr1 Mn2 O4 129.28(9) 1_554 1_555 n
Sr1 Mn2 Sr2 106.26(9) 1_555 1_554 n
Sr1 Mn2 Sr2 68.93(5) 1_555 1_555 n
Sr1 Mn2 Sr2 110.89(9) 1_555 2_654 n
Sr1 Mn2 Sr2 71.25(5) 1_555 2_655 n
Sr1 Mn2 O2 130.76(13) 1_555 1_554 n
Sr1 Mn2 O2 61.49(9) 1_555 1_555 n
Sr1 Mn2 O3 56.03(8) 1_555 1_555 n
Sr1 Mn2 O3 56.18(9) 1_555 4_565 n
Sr1 Mn2 O4 129.28(9) 1_555 1_555 n
Sr2 Mn2 Sr2 68.16(7) 1_554 1_555 n
Sr2 Mn2 Sr2 109.445(31) 1_554 2_654 n
Sr2 Mn2 Sr2 177.20(8) 1_554 2_655 n
Sr2 Mn2 O2 51.62(10) 1_554 1_554 n
Sr2 Mn2 O2 119.29(14) 1_554 1_555 n
Sr2 Mn2 O3 124.97(11) 1_554 1_555 n
Sr2 Mn2 O3 50.15(8) 1_554 4_565 n
Sr2 Mn2 O4 124.33(11) 1_554 1_555 n
Sr2 Mn2 Sr2 177.20(8) 1_555 2_654 n
Sr2 Mn2 Sr2 109.445(31) 1_555 2_655 n
Sr2 Mn2 O2 119.29(14) 1_555 1_554 n
Sr2 Mn2 O2 51.62(10) 1_555 1_555 n
Sr2 Mn2 O3 124.97(11) 1_555 1_555 n
Sr2 Mn2 O3 50.15(8) 1_555 4_565 n
Sr2 Mn2 O4 124.33(11) 1_555 1_555 n
Sr2 Mn2 Sr2 72.91(7) 2_654 2_655 n
Sr2 Mn2 O2 58.54(10) 2_654 1_554 n
Sr2 Mn2 O2 130.94(14) 2_654 1_555 n
Sr2 Mn2 O3 54.92(8) 2_654 1_555 n
Sr2 Mn2 O3 127.28(12) 2_654 4_565 n
Sr2 Mn2 O4 58.09(8) 2_654 1_555 n
Sr2 Mn2 O2 130.94(14) 2_655 1_554 n
Sr2 Mn2 O2 58.54(10) 2_655 1_555 n
Sr2 Mn2 O3 54.92(8) 2_655 1_555 n
Sr2 Mn2 O3 127.28(12) 2_655 4_565 n
Sr2 Mn2 O4 58.09(8) 2_655 1_555 n
O2 Mn2 O2 164.25(23) 1_554 1_555 n
O2 Mn2 O3 97.79(11) 1_554 1_555 n
O2 Mn2 O3 90.53(11) 1_554 4_565 n
O2 Mn2 O4 88.41(11) 1_554 1_555 n
O2 Mn2 O3 97.79(11) 1_555 1_555 n
O2 Mn2 O3 90.53(11) 1_555 4_565 n
O2 Mn2 O4 88.41(11) 1_555 1_555 n
O3 Mn2 O3 94.46(21) 1_555 4_565 n
O3 Mn2 O4 93.30(13) 1_555 1_555 n
O3 Mn2 O4 172.23(21) 4_565 1_555 n
Sr2 O1 Sr2 90.0 1_545 2_655 n
Sr2 O1 Sr2 179.9802 1_545 3_565 n
Sr2 O1 Sr2 90.0 1_545 4_455 n
Sr2 O1 Mn1 90.0 1_545 1_555 n
Sr2 O1 Mn1 90.0 1_545 1_556 n
Sr2 O1 Sr2 90.0 2_655 3_565 n
Sr2 O1 Sr2 180.0 2_655 4_455 n
Sr2 O1 Mn1 90.0 2_655 1_555 n
Sr2 O1 Mn1 90.0 2_655 1_556 n
Sr2 O1 Sr2 90.0 3_565 4_455 n
Sr2 O1 Mn1 90.0 3_565 1_555 n
Sr2 O1 Mn1 90.0 3_565 1_556 n
Sr2 O1 Mn1 90.0 4_455 1_555 n
Sr2 O1 Mn1 90.0 4_455 1_556 n
Mn1 O1 Mn1 180.0 1_555 1_556 n
Sr1 O2 Sr2 85.24(7) 1_555 1_555 n
Sr1 O2 Sr2 83.94(8) 1_555 2_655 n
Sr1 O2 Sr2 170.05(12) 1_555 3_565 n
Sr1 O2 Mn2 83.60(11) 1_555 1_555 n
Sr1 O2 Mn2 83.60(11) 1_555 1_556 n
Sr2 O2 Sr2 169.18(11) 1_555 2_655 n
Sr2 O2 Sr2 104.71(10) 1_555 3_565 n
Sr2 O2 Mn2 94.02(11) 1_555 1_555 n
Sr2 O2 Mn2 94.02(11) 1_555 1_556 n
Sr2 O2 Sr2 86.11(11) 2_655 3_565 n
Sr2 O2 Mn2 84.78(12) 2_655 1_555 n
Sr2 O2 Mn2 84.78(12) 2_655 1_556 n
Sr2 O2 Mn2 95.51(11) 3_565 1_555 n
Sr2 O2 Mn2 95.51(11) 3_565 1_556 n
Mn2 O2 Mn2 164.25(23) 1_555 1_556 n
Sr1 O3 Sr1 86.74(7) 1_554 1_555 n
Sr1 O3 Sr2 89.743(34) 1_554 2_654 n
Sr1 O3 Sr2 172.02(11) 1_554 2_655 n
Sr1 O3 Mn2 86.66(10) 1_554 1_555 n
Sr1 O3 Mn2 90.09(9) 1_554 2_655 n
Sr1 O3 Sr2 172.02(11) 1_555 2_654 n
Sr1 O3 Sr2 89.743(34) 1_555 2_655 n
Sr1 O3 Mn2 86.66(10) 1_555 1_555 n
Sr1 O3 Mn2 90.09(9) 1_555 2_655 n
Sr2 O3 Sr2 92.82(11) 2_654 2_655 n
Sr2 O3 Mn2 85.98(9) 2_654 1_555 n
Sr2 O3 Mn2 97.08(12) 2_654 2_655 n
Sr2 O3 Mn2 85.98(9) 2_655 1_555 n
Sr2 O3 Mn2 97.08(12) 2_655 2_655 n
Mn2 O3 Mn2 175.54(21) 1_555 2_655 n
Sr2 O4 Sr2 88.33(9) 2_654 2_655 n
Sr2 O4 Sr2 88.34(5) 2_654 3_564 n
Sr2 O4 Sr2 175.76(12) 2_654 3_565 n
Sr2 O4 Mn1 86.42(9) 2_654 1_555 n
Sr2 O4 Mn2 84.46(11) 2_654 1_555 n
Sr2 O4 Sr2 175.76(12) 2_655 3_564 n
Sr2 O4 Sr2 88.34(5) 2_655 3_565 n
Sr2 O4 Mn1 86.42(9) 2_655 1_555 n
Sr2 O4 Mn2 84.46(11) 2_655 1_555 n
Sr2 O4 Sr2 94.87(11) 3_564 3_565 n
Sr2 O4 Mn1 90.75(10) 3_564 1_555 n
Sr2 O4 Mn2 97.82(11) 3_564 1_555 n
Sr2 O4 Mn1 90.75(10) 3_565 1_555 n
Sr2 O4 Mn2 97.82(11) 3_565 1_555 n
Mn1 O4 Mn2 167.28(17) 1_555 1_555 n

loop_
_geom_bond_atom_site_label_1
_geom_bond_atom_site_label_2
_geom_bond_distance
_geom_bond_site_symmetry_2
_geom_bond_publ_flag
Sr1 Sr1 3.81019(16) 1_554 n
Sr1 Sr1 3.81019(16) 1_556 n
Sr1 Sr2 3.8142(21) 1_555 n
Sr1 Sr2 3.8142(21) 2_655 n
Sr1 Sr2 3.8142(21) 3_665 n
Sr1 Sr2 3.8142(21) 4_565 n
Sr1 Mn2 3.3393(25) 1_555 n
Sr1 Mn2 3.3393(25) 1_556 n
Sr1 Mn2 3.3393(25) 2_655 n
Sr1 Mn2 3.3393(25) 2_656 n
Sr1 Mn2 3.3393(25) 3_665 n
Sr1 Mn2 3.3393(25) 3_666 n
Sr1 Mn2 3.3393(25) 4_565 n
Sr1 Mn2 3.3393(25) 4_566 n
Sr1 O2 2.9527(27) 1_555 n
Sr1 O2 2.9527(27) 2_655 n
Sr1 O2 2.9527(27) 3_665 n
Sr1 O2 2.9527(27) 4_565 n
Sr1 O3 2.7741(18) 1_555 n
Sr1 O3 2.7741(18) 1_556 n
Sr1 O3 2.7741(18) 2_655 n
Sr1 O3 2.7741(18) 2_656 n
Sr1 O3 2.7741(18) 3_665 n
Sr1 O3 2.7741(18) 3_666 n
Sr1 O3 2.7741(18) 4_565 n
Sr1 O3 2.7741(18) 4_566 n
Sr2 Sr1 3.8142(21) 1_555 n
Sr2 Sr2 3.81019(16) 1_554 n
Sr2 Sr2 3.81019(16) 1_556 n
Sr2 Sr2 3.7091(30) 2_665 n
Sr2 Sr2 4.242(4) 3_565 n
Sr2 Sr2 3.7091(30) 4_465 n
Sr2 Mn1 3.2416(18) 1_565 n
Sr2 Mn1 3.2416(18) 1_566 n
Sr2 Mn2 3.3999(30) 1_555 n
Sr2 Mn2 3.3999(30) 1_556 n
Sr2 Mn2 3.4505(31) 3_565 n
Sr2 Mn2 3.4505(31) 3_566 n
Sr2 Mn2 3.2062(27) 4_565 n
Sr2 Mn2 3.2062(27) 4_566 n
Sr2 O1 2.6227(22) 1_565 n
Sr2 O2 2.6719(33) 1_555 n
Sr2 O2 2.686(4) 3_565 n
Sr2 O2 2.7464(33) 4_565 n
Sr2 O3 2.6302(24) 4_565 n
Sr2 O3 2.6302(24) 4_566 n
Sr2 O4 2.5867(22) 3_565 n
Sr2 O4 2.5867(22) 3_566 n
Sr2 O4 2.7344(23) 4_565 n
Sr2 O4 2.7344(23) 4_566 n
Mn1 Sr2 3.2416(18) 1_544 n
Mn1 Sr2 3.2416(18) 1_545 n
Mn1 Sr2 3.2416(18) 2_654 n
Mn1 Sr2 3.2416(18) 2_655 n
Mn1 Sr2 3.2416(18) 3_564 n
Mn1 Sr2 3.2416(18) 3_565 n
Mn1 Sr2 3.2416(18) 4_454 n
Mn1 Sr2 3.2416(18) 4_455 n
Mn1 O1 1.90509(8) 1_554 n
Mn1 O1 1.90509(8) 1_555 n
Mn1 O4 1.9200(26) 1_555 n
Mn1 O4 1.9200(26) 2_555 n
Mn1 O4 1.9200(26) 3_555 n
Mn1 O4 1.9200(26) 4_555 n
Mn2 Sr1 3.3393(25) 1_554 n
Mn2 Sr1 3.3393(25) 1_555 n
Mn2 Sr2 3.3999(30) 1_554 n
Mn2 Sr2 3.3999(30) 1_555 n
Mn2 Sr2 3.2062(27) 2_654 n
Mn2 Sr2 3.2062(27) 2_655 n
Mn2 Sr2 3.4505(31) 3_564 n
Mn2 Sr2 3.4505(31) 3_565 n
Mn2 O2 1.9232(5) 1_554 n
Mn2 O2 1.9232(5) 1_555 n
Mn2 O3 2.0272(35) 1_555 n
Mn2 O3 1.854(4) 4_565 n
Mn2 O4 1.959(4) 1_555 n
O1 Sr2 2.6227(22) 1_545 n
O1 Sr2 2.6227(22) 2_655 n
O1 Sr2 2.6227(22) 3_565 n
O1 Sr2 2.6227(22) 4_455 n
O1 Mn1 1.90509(8) 1_555 n
O1 Mn1 1.90509(8) 1_556 n
O2 Sr1 2.9527(27) 1_555 n
O2 Sr2 2.6719(33) 1_555 n
O2 Sr2 2.7464(33) 2_655 n
O2 Sr2 2.686(4) 3_565 n
O2 Mn2 1.9232(5) 1_555 n
O2 Mn2 1.9232(5) 1_556 n
O3 Sr1 2.7741(18) 1_554 n
O3 Sr1 2.7741(18) 1_555 n
O3 Sr2 2.6302(24) 2_654 n
O3 Sr2 2.6302(24) 2_655 n
O3 Mn2 2.0272(35) 1_555 n
O3 Mn2 1.854(4) 2_655 n
O4 Sr2 2.7344(23) 2_654 n
O4 Sr2 2.7344(23) 2_655 n
O4 Sr2 2.5867(22) 3_564 n
O4 Sr2 2.5867(22) 3_565 n
O4 Mn1 1.9200(26) 1_555 n
O4 Mn2 1.959(4) 1_555 n
